data_1507135
loop_
_publ_author_name
'\<Cern\'y, Radovan'
'Ravnsb&#x00E6;k, Dorthe B.'
'Schouwink, Pascal'
'Filinchuk, Yaroslav'
'Penin, Nicolas'
'Teyssier, Jeremie'
'Smr\<cok, L'ubom\'ir'
'Jensen, Torben R.'

_publ_section_title
;
 Potassium Zinc Borohydrides Containing Triangular [Zn(BH4)3]&#x2212;and
 Tetrahedral [Zn(BH4)xCl4--x]2--Anions
;
_journal_issue 1
_journal_name_full 'The Journal of Physical Chemistry C'
_journal_page_first 1563
_journal_paper_doi 10.1021/jp209848r
_journal_volume 116
_journal_year 2012
_chemical_formula_sum 'B1.89 Cl2.11 H16 K2 Zn'
_chemical_formula_weight 254.94
_space_group_IT_number 14
_symmetry_space_group_name_Hall '-P 2yn'
_symmetry_space_group_name_H-M 'P 1 21/n 1'
_cell_angle_alpha 90
_cell_angle_beta 95.737(24)
_cell_angle_gamma 90
_cell_formula_units_Z 4
_cell_length_a 12.3628(38)
_cell_length_b 9.1099(25)
_cell_length_c 7.3394(24)
_cell_measurement_temperature 100
_cell_volume 822.5(4)
_computing_structure_refinement TOPAS
_computing_structure_solution FOX
_diffrn_ambient_temperature 100
_diffrn_detector 'image plate'
_diffrn_detector_type 'MAR 345'
_diffrn_radiation_source synchrotron
_diffrn_radiation_type synchrotron
_diffrn_radiation_wavelength 0.72846
_pd_char_particle_morphology spherical
_pd_instr_location ' SNBL`ESRF Grenoble'
_pd_meas_2theta_range_inc 0.02
_pd_meas_2theta_range_max 23.46900
_pd_meas_2theta_range_min 2.05600
_pd_meas_number_of_points 1110
_pd_meas_scan_method step
_pd_proc_2theta_range_inc 0.02
_pd_proc_2theta_range_max 23.0
_pd_proc_2theta_range_min 4.0
_pd_proc_ls_background_function
;
Chebyshev polynomials
;
_pd_proc_ls_pref_orient_corr ' No'
_pd_proc_ls_profile_function pseudo-Voigt
_pd_proc_ls_prof_wR_factor 4.56
_pd_proc_wavelength 0.72846
_pd_spec_mounting ' cappilary'
_pd_spec_mount_mode transmission
_pd_spec_shape cylinder
_pd_spec_size_axial 10
_pd_spec_size_thick 0.8
_refine_ls_R_I_factor 1.76
_cod_data_source_file jp209848r_si_003.cif
_cod_data_source_block K2Zn(BH4)4
_cod_original_cell_volume 822.45(43)
_cod_original_sg_symbol_H-M P_21/n
_cod_database_code 1507135
_pd_proc_ls_prof_cwr_factor 8.84
_pd_proc_ls_prof_chi2 18000.

loop_
_symmetry_equiv_pos_as_xyz
'-x, -y, -z'
'-x+1/2, y+1/2, -z+1/2'
'x, y, z'
'x+1/2, -y+1/2, z+1/2'

loop_
_atom_site_label
_atom_site_type_symbol
_atom_site_symmetry_multiplicity
_atom_site_fract_x
_atom_site_fract_y
_atom_site_fract_z
_atom_site_occupancy
_atom_site_B_iso_or_equiv
K1 K 0 0.4303(21) 0.1212(23) 0.2507(37) 1 1.2(11)
K2 K 0 0.6948(16) 0.5037(32) 0.2158(39) 1 1.2(11)
Zn1 Zn 0 0.08248(99) 0.2234(13) 0.2398(20) 1 0.5(12)
B1 B 0 0.623(7) -0.84(1) 0.03(1) 0.307(60) 0.5(23)
Cl1 Cl 0 0.623(7) -0.84(1) 0.03(1) 0.693(60) 0.5(23)
H11 H 0 0.64(4) -0.90(5) -0.11(6) 1 0.5(23)
H12 H 0 0.70(4) -0.84(5) 0.13(6) 1 0.5(23)
H13 H 0 0.56(4) -0.91(5) 0.10(6) 1 0.5(23)
H14 H 0 0.59(4) -0.72(5) 0.01(6) 1 0.5(23)
B2 B 0 0.058(8) -0.042(6) 0.28(1) 0.788(50) 0.5(23)
Cl2 Cl 0 0.058(8) -0.042(6) 0.28(1) 0.212(50) 0.5(23)
H21 H 0 0.04(5) -0.02(5) 0.13(5) 1 0.5(23)
H22 H 0 0.01(5) 0.04(5) 0.36(5) 1 0.5(23)
H23 H 0 0.15(5) -0.03(5) 0.33(5) 1 0.5(23)
H24 H 0 0.03(5) -0.16(5) 0.31(5) 1 0.5(23)
B3 B 0 0.606(5) 0.802(7) 0.351(9) 0.446(49) 0.5(23)
Cl3 Cl 0 0.606(5) 0.802(7) 0.351(9) 0.554(49) 0.5(23)
H31 H 0 0.56(2) 0.81(3) 0.20(3) 1 0.5(23)
H32 H 0 0.55(2) 0.86(3) 0.45(3) 1 0.5(23)
H33 H 0 0.69(2) 0.85(3) 0.36(3) 1 0.5(23)
H34 H 0 0.61(2) 0.68(3) 0.39(3) 1 0.5(23)
B4 B 0 0.219(5) 0.23(1) 0.03(1) 0.335(55) 0.5(23)
Cl4 Cl 0 0.219(5) 0.23(1) 0.03(1) 0.665(55) 0.5(23)
H41 H 0 0.12(2) 0.23(4) 0.00(5) 1 0.5(23)
H42 H 0 0.24(2) 0.30(4) 0.17(5) 1 0.5(23)
H43 H 0 0.26(2) 0.28(4) -0.09(5) 1 0.5(23)
H44 H 0 0.25(2) 0.11(4) 0.06(5) 1 0.5(23)
